data_7013642
loop_
_publ_author_name
'Armentano, Donatella'
'de Munno, Giovanni'
'Guerra, Francesca'
'Faus, Juan'
'Lloret, Francesc'
'Julve, Miguel'

_publ_section_title
;
 2,2?-Bipyrimidine- and 2,3-bis(2-pyridyl)pyrazine-containing
 manganese(ii) compounds: structural and magnetic properties
;
_journal_issue 24
_journal_name_full 'Dalton Transactions'
_journal_page_first 4626
_journal_paper_doi 10.1039/b311007a
_journal_year 2003
_chemical_formula_sum 'C14 H17 Cl2 Mn N4 O11.5'
_chemical_formula_weight 551.16
_chemical_name_systematic
;
?
;
_space_group_IT_number 61
_symmetry_cell_setting orthorhombic
_symmetry_space_group_name_Hall '-P 2ac 2ab'
_symmetry_space_group_name_H-M 'P b c a'
_atom_sites_solution_hydrogens geom
_atom_sites_solution_primary direct
_atom_sites_solution_secondary difmap
_audit_creation_method SHELXL-97
_cell_angle_alpha 90.00
_cell_angle_beta 90.00
_cell_angle_gamma 90.00
_cell_formula_units_Z 8
_cell_length_a 20.257(4)
_cell_length_b 10.050(2)
_cell_length_c 21.792(4)
_cell_measurement_temperature 293(2)
_cell_volume 4436.5(15)
_computing_structure_refinement 'SHELXL-97 (Sheldrick, 1997)'
_computing_structure_solution 'SHELXS-97 (Sheldrick, 1990)'
_diffrn_ambient_temperature 293(2)
_diffrn_measured_fraction_theta_full 1.000
_diffrn_measured_fraction_theta_max 1.000
_diffrn_measurement_device_type 'R3m/V automatic four-circle diffractometer'
_diffrn_measurement_method omega/2-theta-scans
_diffrn_radiation_monochromator graphite
_diffrn_radiation_source 'fine-focus sealed tube'
_diffrn_radiation_type MoK\a
_diffrn_radiation_wavelength 0.71073
_diffrn_reflns_av_R_equivalents 0.0000
_diffrn_reflns_av_sigmaI/netI 0.1736
_diffrn_reflns_limit_h_max 24
_diffrn_reflns_limit_h_min 0
_diffrn_reflns_limit_k_max 11
_diffrn_reflns_limit_k_min 0
_diffrn_reflns_limit_l_max 0
_diffrn_reflns_limit_l_min -25
_diffrn_reflns_number 3922
_diffrn_reflns_theta_full 25.05
_diffrn_reflns_theta_max 25.05
_diffrn_reflns_theta_min 1.87
_diffrn_standards_decay_% 2.5
_exptl_absorpt_coefficient_mu 0.902
_exptl_absorpt_correction_T_max 0.9153
_exptl_absorpt_correction_T_min 0.6871
_exptl_absorpt_correction_type empirical
_exptl_absorpt_process_details psi-scan
_exptl_crystal_colour yellow
_exptl_crystal_density_diffrn 1.650
_exptl_crystal_density_method 'not measured'
_exptl_crystal_description needle
_exptl_crystal_F_000 2240
_exptl_crystal_size_max 0.45
_exptl_crystal_size_mid 0.11
_exptl_crystal_size_min 0.10
_refine_diff_density_max 1.147
_refine_diff_density_min -0.463
_refine_diff_density_rms 0.103
_refine_ls_extinction_method none
_refine_ls_goodness_of_fit_ref 1.154
_refine_ls_hydrogen_treatment mixed
_refine_ls_matrix_type full
_refine_ls_number_parameters 200
_refine_ls_number_reflns 3922
_refine_ls_number_restraints 6
_refine_ls_restrained_S_all 1.154
_refine_ls_R_factor_all 0.1958
_refine_ls_R_factor_gt 0.0842
_refine_ls_shift/su_max 0.000
_refine_ls_shift/su_mean 0.000
_refine_ls_structure_factor_coef Fsqd
_refine_ls_weighting_details 'calc w=1/[\s^2^(Fo^2^)+(0.0350P)^2^+0.0000P] where P=(Fo^2^+2Fc^2^)/3'
_refine_ls_weighting_scheme calc
_refine_ls_wR_factor_gt 0.1536
_refine_ls_wR_factor_ref 0.1681
_reflns_number_gt 1377
_reflns_number_total 3922
_reflns_threshold_expression >2sigma(I)
_cod_data_source_file b311007a.txt
_cod_data_source_block 3
_cod_depositor_comments
;
The following automatic conversions were performed:

'_symmetry_cell_setting' tag value 'orthorombic' was replaced with
'orthorhombic' value.

Automatic conversion script
Id: cif_fix_values 1646 2011-03-28 12:23:43Z adriana 
;
_cod_original_cell_volume 4436.6(15)
_cod_original_sg_symbol_H-M Pbca
_cod_original_formula_sum 'C14 H17 Cl2 Mn N4 O11.50'
_cod_database_code 7013642

loop_
_symmetry_equiv_pos_as_xyz
'x, y, z'
'-x+1/2, -y, z+1/2'
'-x, y+1/2, -z+1/2'
'x+1/2, -y+1/2, -z'
'-x, -y, -z'
'x-1/2, y, -z-1/2'
'x, -y-1/2, z-1/2'
'-x-1/2, y-1/2, z'

loop_
_atom_site_label
_atom_site_type_symbol
_atom_site_fract_x
_atom_site_fract_y
_atom_site_fract_z
_atom_site_U_iso_or_equiv
_atom_site_adp_type
_atom_site_occupancy
_atom_site_symmetry_multiplicity
_atom_site_calc_flag
_atom_site_refinement_flags
_atom_site_disorder_assembly
_atom_site_disorder_group
Mn1 Mn 0.09502(6) 0.09759(13) 0.33292(6) 0.0450(4) Uani 1 1 d . . .
O1 O 0.1293(4) -0.0429(6) 0.3989(3) 0.074(2) Uani 1 1 d D . .
H1W H 0.162(3) -0.028(6) 0.430(3) 0.060 Uiso 1 1 d D . .
H2W H 0.130(4) -0.1384(12) 0.398(3) 0.060 Uiso 1 1 d D . .
O2 O 0.1720(3) 0.2314(7) 0.3599(3) 0.076(2) Uani 1 1 d D . .
H3W H 0.206(3) 0.204(6) 0.387(3) 0.060 Uiso 1 1 d D . .
H4W H 0.165(3) 0.322(3) 0.373(3) 0.060 Uiso 1 1 d D . .
N1 N 0.1511(3) 0.0145(6) 0.2543(3) 0.0473(19) Uiso 1 1 d . . .
N2 N 0.0316(3) -0.0691(6) 0.2903(3) 0.0405(19) Uiso 1 1 d . . .
N3 N -0.0467(3) -0.2378(7) 0.2229(3) 0.0424(19) Uiso 1 1 d . . .
N4 N -0.0165(3) -0.3138(6) 0.1095(3) 0.0447(19) Uiso 1 1 d . . .
C1 C 0.2164(4) 0.0408(9) 0.2471(4) 0.060(3) Uiso 1 1 d . . .
H1 H 0.2349 0.1142 0.2666 0.072 Uiso 1 1 calc R . .
C2 C 0.2555(6) -0.0396(9) 0.2114(4) 0.065(3) Uiso 1 1 d . . .
H2 H 0.3003 -0.0213 0.2069 0.078 Uiso 1 1 calc R . .
C3 C 0.2283(4) -0.1460(9) 0.1830(4) 0.064(3) Uiso 1 1 d . . .
H3 H 0.2549 -0.2019 0.1596 0.077 Uiso 1 1 calc R . .
C4 C 0.1616(4) -0.1728(9) 0.1879(4) 0.052(3) Uiso 1 1 d . . .
H4 H 0.1429 -0.2457 0.1683 0.062 Uiso 1 1 calc R . .
C5 C 0.1241(4) -0.0886(9) 0.2228(3) 0.039(2) Uiso 1 1 d . . .
C6 C 0.0521(4) -0.1125(8) 0.2351(3) 0.035(2) Uiso 1 1 d . . .
C7 C -0.0266(4) -0.1090(8) 0.3113(4) 0.048(2) Uiso 1 1 d . . .
H7 H -0.0430 -0.0731 0.3476 0.058 Uiso 1 1 calc R . .
C8 C -0.0634(4) -0.2033(8) 0.2800(4) 0.049(3) Uiso 1 1 d . . .
H8 H -0.0997 -0.2426 0.2987 0.059 Uiso 1 1 calc R . .
C9 C 0.0093(4) -0.1874(8) 0.1984(4) 0.036(2) Uiso 1 1 d . . .
C10 C 0.0165(4) -0.2045(8) 0.1306(4) 0.043(2) Uiso 1 1 d . . .
C11 C -0.0158(5) -0.3372(9) 0.0497(4) 0.063(3) Uiso 1 1 d . . .
H11 H -0.0386 -0.4110 0.0350 0.075 Uiso 1 1 calc R . .
C12 C 0.0177(4) -0.2558(10) 0.0069(5) 0.064(3) Uiso 1 1 d . . .
H12 H 0.0189 -0.2760 -0.0347 0.077 Uiso 1 1 calc R . .
C13 C 0.0484(5) -0.1448(9) 0.0306(4) 0.067(3) Uiso 1 1 d . . .
H13 H 0.0702 -0.0875 0.0039 0.080 Uiso 1 1 calc R . .
C14 C 0.0478(4) -0.1154(9) 0.0930(4) 0.057(3) Uiso 1 1 d . . .
H14 H 0.0678 -0.0391 0.1084 0.068 Uiso 1 1 calc R . .
Cl1 Cl 0.10894(14) -0.3947(3) 0.33757(13) 0.0630(8) Uani 1 1 d . . .
O3 O 0.1532(4) -0.2908(7) 0.3367(5) 0.136(4) Uani 1 1 d . . .
O4 O 0.0909(6) -0.4209(8) 0.2784(4) 0.153(4) Uani 1 1 d . . .
O5 O 0.1343(5) -0.5047(8) 0.3661(5) 0.168(5) Uani 1 1 d . . .
O6 O 0.0549(6) -0.3542(11) 0.3691(5) 0.220(7) Uani 1 1 d . . .
Cl21 Cl 0.1468(6) 0.2566(13) 0.0572(6) 0.211(5) Uiso 0.50 1 d P . .
Cl22 Cl 0.1739(2) 0.1752(5) 0.0509(2) 0.0401(11) Uiso 0.50 1 d P . .
O7 O 0.1511(6) 0.1521(12) 0.1019(6) 0.189(5) Uiso 1 1 d . . .
O8 O 0.1491(6) 0.1391(11) 0.0023(6) 0.177(4) Uiso 1 1 d . . .
O9 O 0.2344(5) 0.2141(10) 0.0483(4) 0.168(4) Uiso 1 1 d . . .
O101 O 0.1606(19) 0.532(4) 0.0270(17) 0.324(19) Uiso 0.50 1 d P . .
O102 O 0.1963(9) 0.0652(19) 0.0548(8) 0.130(6) Uiso 0.50 1 d P . .
O11 O 0.3638(8) 0.032(2) 0.0856(9) 0.165(9) Uani 0.50 1 d P . .
O12 O 0.2486(5) 0.0889(9) 0.4442(4) 0.148(3) Uiso 1 1 d . . .

loop_
_atom_site_aniso_label
_atom_site_aniso_U_11
_atom_site_aniso_U_22
_atom_site_aniso_U_33
_atom_site_aniso_U_23
_atom_site_aniso_U_13
_atom_site_aniso_U_12
Mn1 0.0515(8) 0.0364(8) 0.0470(8) -0.0045(9) -0.0063(8) 0.0043(8)
O1 0.108(6) 0.048(4) 0.067(5) -0.002(4) -0.027(4) 0.021(4)
O2 0.072(5) 0.060(5) 0.097(6) -0.022(4) -0.032(4) 0.003(4)
Cl1 0.088(2) 0.0381(14) 0.0634(18) -0.0023(17) -0.0067(18) 0.0088(17)
O3 0.146(8) 0.057(5) 0.204(10) 0.000(7) -0.054(8) -0.021(6)
O4 0.264(12) 0.115(7) 0.080(6) -0.005(6) -0.054(7) -0.041(8)
O5 0.238(12) 0.043(5) 0.223(11) 0.025(6) -0.124(9) 0.012(6)
O6 0.235(12) 0.200(12) 0.226(13) 0.060(9) 0.168(11) 0.107(10)
O11 0.088(13) 0.25(3) 0.154(18) 0.050(18) -0.039(13) -0.078(15)

loop_
_atom_type_symbol
_atom_type_description
_atom_type_scat_dispersion_real
_atom_type_scat_dispersion_imag
_atom_type_scat_source
C C 0.0033 0.0016 'International Tables Vol C Tables 4.2.6.8 and 6.1.1.4'
H H 0.0000 0.0000 'International Tables Vol C Tables 4.2.6.8 and 6.1.1.4'
N N 0.0061 0.0033 'International Tables Vol C Tables 4.2.6.8 and 6.1.1.4'
O O 0.0106 0.0060 'International Tables Vol C Tables 4.2.6.8 and 6.1.1.4'
Cl Cl 0.1484 0.1585 'International Tables Vol C Tables 4.2.6.8 and 6.1.1.4'
Mn Mn 0.3368 0.7283 'International Tables Vol C Tables 4.2.6.8 and 6.1.1.4'

loop_
_geom_angle_atom_site_label_1
_geom_angle_atom_site_label_2
_geom_angle_atom_site_label_3
_geom_angle
_geom_angle_site_symmetry_1
_geom_angle_site_symmetry_3
_geom_angle_publ_flag
O1 Mn1 O2 89.7(3) . . ?
O1 Mn1 N4 96.8(3) . 3 ?
O2 Mn1 N4 96.6(3) . 3 ?
O1 Mn1 N1 96.0(3) . . ?
O2 Mn1 N1 94.3(3) . . ?
N4 Mn1 N1 163.2(3) 3 . ?
O1 Mn1 N3 169.3(3) . 3 ?
O2 Mn1 N3 90.2(3) . 3 ?
N4 Mn1 N3 72.6(2) 3 3 ?
N1 Mn1 N3 94.7(2) . 3 ?
O1 Mn1 N2 88.4(2) . . ?
O2 Mn1 N2 166.4(3) . . ?
N4 Mn1 N2 96.9(2) 3 . ?
N1 Mn1 N2 72.6(2) . . ?
N3 Mn1 N2 94.2(2) 3 . ?
C5 N1 C1 118.9(8) . . ?
C5 N1 Mn1 118.1(6) . . ?
C1 N1 Mn1 120.9(6) . . ?
C7 N2 C6 119.0(7) . . ?
C7 N2 Mn1 125.1(6) . . ?
C6 N2 Mn1 115.1(5) . . ?
C8 N3 C9 118.9(8) . . ?
C8 N3 Mn1 125.3(6) . 3_545 ?
C9 N3 Mn1 115.0(5) . 3_545 ?
C11 N4 C10 118.0(8) . . ?
C11 N4 Mn1 119.6(6) . 3_545 ?
C10 N4 Mn1 118.9(5) . 3_545 ?
N1 C1 C2 120.8(9) . . ?
C3 C2 C1 119.3(10) . . ?
C2 C3 C4 121.1(10) . . ?
C5 C4 C3 117.7(9) . . ?
N1 C5 C4 122.0(8) . . ?
N1 C5 C6 115.0(7) . . ?
C4 C5 C6 122.6(8) . . ?
N2 C6 C9 119.6(7) . . ?
N2 C6 C5 114.1(7) . . ?
C9 C6 C5 125.8(8) . . ?
N2 C7 C8 120.9(8) . . ?
N3 C8 C7 120.0(8) . . ?
N3 C9 C6 119.7(7) . . ?
N3 C9 C10 115.4(8) . . ?
C6 C9 C10 124.5(8) . . ?
N4 C10 C14 123.4(8) . . ?
N4 C10 C9 112.3(8) . . ?
C14 C10 C9 124.1(8) . . ?
N4 C11 C12 123.4(10) . . ?
C13 C12 C11 116.0(10) . . ?
C12 C13 C14 122.3(10) . . ?
C10 C14 C13 116.7(9) . . ?
O6 Cl1 O4 108.7(8) . . ?
O6 Cl1 O5 108.4(7) . . ?
O4 Cl1 O5 112.0(6) . . ?
O6 Cl1 O3 107.7(7) . . ?
O4 Cl1 O3 107.9(6) . . ?
O5 Cl1 O3 112.0(6) . . ?
Cl22 Cl21 O7 57.2(8) . . ?
Cl22 Cl21 O8 46.3(7) . . ?
O7 Cl21 O8 88.1(9) . . ?
Cl22 Cl21 O9 42.4(7) . . ?
O7 Cl21 O9 80.9(9) . . ?
O8 Cl21 O9 74.7(8) . . ?
Cl21 Cl22 O102 163.4(13) . . ?
Cl21 Cl22 O7 79.9(8) . . ?
O102 Cl22 O7 84.4(10) . . ?
Cl21 Cl22 O8 97.9(9) . . ?
O102 Cl22 O8 86.8(10) . . ?
O7 Cl22 O8 124.9(8) . . ?
Cl21 Cl22 O9 106.3(9) . . ?
O102 Cl22 O9 85.6(10) . . ?
O7 Cl22 O9 117.1(8) . . ?
O8 Cl22 O9 116.3(8) . . ?
Cl22 O7 Cl21 43.0(6) . . ?
Cl22 O7 O102 47.1(8) . . ?
Cl21 O7 O102 89.9(11) . . ?
Cl22 O8 O102 45.9(7) . . ?
Cl22 O8 Cl21 35.9(5) . . ?
O102 O8 Cl21 80.8(10) . . ?
Cl22 O9 O102 45.0(7) . . ?
Cl22 O9 Cl21 31.3(5) . . ?
O102 O9 Cl21 75.9(9) . . ?
Cl22 O102 O7 48.5(8) . . ?
Cl22 O102 O8 47.3(8) . . ?
O7 O102 O8 82.6(11) . . ?
Cl22 O102 O9 49.4(8) . . ?
O7 O102 O9 80.5(10) . . ?
O8 O102 O9 79.0(10) . . ?

loop_
_geom_bond_atom_site_label_1
_geom_bond_atom_site_label_2
_geom_bond_distance
_geom_bond_site_symmetry_2
_geom_bond_publ_flag
Mn1 O1 2.131(6) . ?
Mn1 O2 2.141(6) . ?
Mn1 N4 2.213(7) 3 ?
Mn1 N1 2.219(7) . ?
Mn1 N3 2.276(7) 3 ?
Mn1 N2 2.306(6) . ?
N1 C5 1.357(9) . ?
N1 C1 1.359(10) . ?
N2 C7 1.328(9) . ?
N2 C6 1.344(9) . ?
N3 C8 1.335(8) . ?
N3 C9 1.351(9) . ?
N3 Mn1 2.276(7) 3_545 ?
N4 C11 1.325(10) . ?
N4 C10 1.366(9) . ?
N4 Mn1 2.213(7) 3_545 ?
C1 C2 1.373(11) . ?
C2 C3 1.354(10) . ?
C3 C4 1.381(11) . ?
C4 C5 1.367(10) . ?
C5 C6 1.503(10) . ?
C6 C9 1.399(10) . ?
C7 C8 1.385(10) . ?
C9 C10 1.495(10) . ?
C10 C14 1.370(11) . ?
C11 C12 1.413(12) . ?
C12 C13 1.377(12) . ?
C13 C14 1.393(11) . ?
Cl1 O6 1.356(9) . ?
Cl1 O4 1.365(7) . ?
Cl1 O5 1.369(8) . ?
Cl1 O3 1.376(8) . ?
Cl21 Cl22 0.994(12) . ?
Cl21 O7 1.435(15) . ?
Cl21 O8 1.681(15) . ?
Cl21 O9 1.834(15) . ?
Cl22 O102 1.198(18) . ?
Cl22 O7 1.225(13) . ?
Cl22 O8 1.226(12) . ?
Cl22 O9 1.288(11) . ?
O7 O102 1.63(2) . ?
O8 O102 1.67(2) . ?
O9 O102 1.69(2) . ?
O101 O11 1.37(3) 8_665 ?
O11 O101 1.37(3) 8_655 ?

loop_
_geom_hbond_atom_site_label_D
_geom_hbond_atom_site_label_H
_geom_hbond_atom_site_label_A
_geom_hbond_distance_DH
_geom_hbond_distance_HA
_geom_hbond_distance_DA
_geom_hbond_angle_DHA
_geom_hbond_site_symmetry_A
O1 H1W O12 0.960(10) 2.14(5) 2.928(12) 139(6) .
O1 H2W O3 0.961(10) 2.09(5) 2.877(11) 139(6) .
O2 H3W O12 0.957(10) 1.90(3) 2.799(11) 156(6) .
O2 H4W O5 0.959(10) 1.86(3) 2.764(11) 156(6) 1_565

loop_
_geom_torsion_atom_site_label_1
_geom_torsion_atom_site_label_2
_geom_torsion_atom_site_label_3
_geom_torsion_atom_site_label_4
_geom_torsion
_geom_torsion_site_symmetry_1
_geom_torsion_site_symmetry_2
_geom_torsion_site_symmetry_3
_geom_torsion_site_symmetry_4
_geom_torsion_publ_flag
N1 C5 C6 N2 -25.5(10) . . . . ?
N3 C9 C10 N4 -27.6(11) . . . . ?
C5 C6 C9 C10 -29.0(13) . . . . ?
C4 C5 C6 C9 -24.3(13) . . . . ?
C6 C9 C10 C11 161.4(8) . . . . ?
